data_2236016
loop_
_publ_author_name
'Moon, Suk-Hee'
'Park, Ki-Min'

_publ_section_title
;
 1,4-Diazabicyclo[2.2.2]octane--<i>trans</i>,<i>trans</i>-hexa-2,4-dienedioic
 acid (1/1)
;
_journal_coeditor_code WN2482
_journal_issue 8
_journal_name_full 'Acta Crystallographica Section E'
_journal_page_first o2344
_journal_paper_doi 10.1107/S160053681202942X
_journal_volume 68
_journal_year 2012
_chemical_formula_iupac 'C6 H12 N2, C6 H6 O4'
_chemical_formula_moiety 'C6 H12 N2, C6 H6 O4'
_chemical_formula_sum 'C12 H18 N2 O4'
_chemical_formula_weight 254.28
_chemical_name_systematic
;
1,4-Diazabicyclo[2.2.2]octane--<i>trans</i>,<i>trans</i>-hexa-2,4-dienedioic
acid (1/1)
;
_space_group_IT_number 2
_symmetry_cell_setting triclinic
_symmetry_space_group_name_Hall '-P 1'
_symmetry_space_group_name_H-M 'P -1'
_atom_sites_solution_hydrogens geom
_atom_sites_solution_primary direct
_atom_sites_solution_secondary difmap
_audit_creation_method SHELXTL
_cell_angle_alpha 86.2580(10)
_cell_angle_beta 67.3760(10)
_cell_angle_gamma 80.7190(10)
_cell_formula_units_Z 2
_cell_length_a 8.1547(2)
_cell_length_b 8.9321(2)
_cell_length_c 9.4028(2)
_cell_measurement_reflns_used 5075
_cell_measurement_temperature 173(2)
_cell_measurement_theta_max 28.35
_cell_measurement_theta_min 3.29
_cell_volume 623.90(3)
_computing_cell_refinement 'SAINT (Bruker, 2006)'
_computing_data_collection 'APEX2 (Bruker, 2006)'
_computing_data_reduction 'SAINT (Bruker, 2006)'
_computing_molecular_graphics 'SHELXTL (Sheldrick, 2008) and DIAMOND (Brandenburg, 1998)'
_computing_publication_material 'SHELXTL (Sheldrick, 2008)'
_computing_structure_refinement 'SHELXTL (Sheldrick, 2008)'
_computing_structure_solution 'SHELXTL (Sheldrick, 2008)'
_diffrn_ambient_temperature 173(2)
_diffrn_measured_fraction_theta_full 0.997
_diffrn_measured_fraction_theta_max 0.997
_diffrn_measurement_device_type 'Bruker APEXII CCD'
_diffrn_measurement_method '\f and \w scans'
_diffrn_radiation_monochromator graphite
_diffrn_radiation_source 'fine-focus sealed tube'
_diffrn_radiation_type MoK\a
_diffrn_radiation_wavelength 0.71073
_diffrn_reflns_av_R_equivalents 0.0242
_diffrn_reflns_av_sigmaI/netI 0.0206
_diffrn_reflns_limit_h_max 9
_diffrn_reflns_limit_h_min -10
_diffrn_reflns_limit_k_max 11
_diffrn_reflns_limit_k_min -11
_diffrn_reflns_limit_l_max 12
_diffrn_reflns_limit_l_min -12
_diffrn_reflns_number 10893
_diffrn_reflns_theta_full 27.00
_diffrn_reflns_theta_max 27.00
_diffrn_reflns_theta_min 2.31
_exptl_absorpt_coefficient_mu 0.102
_exptl_absorpt_correction_T_max 0.9899
_exptl_absorpt_correction_T_min 0.9799
_exptl_absorpt_correction_type multi-scan
_exptl_absorpt_process_details '(SADABS; Sheldrick, 1996)'
_exptl_crystal_colour colourless
_exptl_crystal_density_diffrn 1.354
_exptl_crystal_density_method 'not measured'
_exptl_crystal_description plate
_exptl_crystal_F_000 272
_exptl_crystal_size_max 0.20
_exptl_crystal_size_mid 0.12
_exptl_crystal_size_min 0.10
_refine_diff_density_max 0.385
_refine_diff_density_min -0.369
_refine_ls_extinction_method none
_refine_ls_goodness_of_fit_ref 1.062
_refine_ls_hydrogen_treatment constr
_refine_ls_matrix_type full
_refine_ls_number_parameters 163
_refine_ls_number_reflns 2719
_refine_ls_number_restraints 0
_refine_ls_restrained_S_all 1.062
_refine_ls_R_factor_all 0.0500
_refine_ls_R_factor_gt 0.0445
_refine_ls_shift/su_max 0.000
_refine_ls_shift/su_mean 0.000
_refine_ls_structure_factor_coef Fsqd
_refine_ls_weighting_details 'calc w=1/[\s^2^(Fo^2^)+(0.0641P)^2^+0.2432P] where P=(Fo^2^+2Fc^2^)/3'
_refine_ls_weighting_scheme calc
_refine_ls_wR_factor_gt 0.1203
_refine_ls_wR_factor_ref 0.1250
_reflns_number_gt 2382
_reflns_number_total 2719
_reflns_threshold_expression I>2\s(I)
_cod_data_source_file wn2482.cif
_cod_data_source_block I
_cod_original_cell_volume 623.90(2)
_cod_database_code 2236016
_cod_database_fobs_code 2236016

loop_
_symmetry_equiv_pos_as_xyz
'x, y, z'
'-x, -y, -z'

loop_
_atom_site_type_symbol
_atom_site_label
_atom_site_fract_x
_atom_site_fract_y
_atom_site_fract_z
_atom_site_U_iso_or_equiv
_atom_site_adp_type
_atom_site_calc_flag
_atom_site_refinement_flags
_atom_site_occupancy
_atom_site_symmetry_multiplicity
O O1 0.76168(14) 0.35311(12) 0.48540(14) 0.0383(3) Uani d . 1 1
H H1 0.8660 0.3185 0.4255 0.046 Uiso calc R 1 1
O O2 0.70091(14) 0.13027(12) 0.44151(14) 0.0356(3) Uani d . 1 1
O O3 -0.25828(14) 0.13485(13) 0.96677(14) 0.0384(3) Uani d . 1 1
H H3 -0.3611 0.1718 1.0276 0.046 Uiso calc R 1 1
O O4 -0.20125(14) 0.37072(12) 0.96904(14) 0.0370(3) Uani d . 1 1
C C1 0.65577(17) 0.25426(15) 0.50280(15) 0.0231(3) Uani d . 1 1
C C2 0.46734(18) 0.30803(16) 0.60830(16) 0.0253(3) Uani d . 1 1
H H2 0.4375 0.4100 0.6432 0.030 Uiso calc R 1 1
C C3 0.33925(17) 0.22026(15) 0.65586(15) 0.0221(3) Uani d . 1 1
H H3A 0.3679 0.1191 0.6190 0.027 Uiso calc R 1 1
C C4 0.15787(17) 0.27194(16) 0.76141(15) 0.0234(3) Uani d . 1 1
H H4 0.1279 0.3750 0.7929 0.028 Uiso calc R 1 1
C C5 0.03082(18) 0.18318(16) 0.81672(16) 0.0257(3) Uani d . 1 1
H H5 0.0598 0.0800 0.7857 0.031 Uiso calc R 1 1
C C6 -0.15544(18) 0.23910(16) 0.92551(16) 0.0250(3) Uani d . 1 1
N N1 1.08788(14) 0.27644(12) 0.31399(13) 0.0215(3) Uani d . 1 1
N N2 1.41841(14) 0.22012(13) 0.14620(13) 0.0230(3) Uani d . 1 1
C C7 1.11006(18) 0.27117(17) 0.15051(16) 0.0261(3) Uani d . 1 1
H H7A 1.0583 0.3700 0.1199 0.031 Uiso calc R 1 1
H H7B 1.0455 0.1919 0.1366 0.031 Uiso calc R 1 1
C C8 1.31022(19) 0.23589(17) 0.04914(16) 0.0279(3) Uani d . 1 1
H H8A 1.3332 0.1406 -0.0081 0.033 Uiso calc R 1 1
H H8B 1.3454 0.3187 -0.0267 0.033 Uiso calc R 1 1
C C9 1.18363(18) 0.39594(16) 0.33479(16) 0.0252(3) Uani d . 1 1
H H9A 1.1706 0.3982 0.4438 0.030 Uiso calc R 1 1
H H9B 1.1302 0.4963 0.3087 0.030 Uiso calc R 1 1
C C10 1.38327(18) 0.36395(16) 0.23055(17) 0.0273(3) Uani d . 1 1
H H10A 1.4159 0.4484 0.1563 0.033 Uiso calc R 1 1
H H10B 1.4575 0.3558 0.2936 0.033 Uiso calc R 1 1
C C11 1.16529(18) 0.12776(15) 0.35852(16) 0.0252(3) Uani d . 1 1
H H11A 1.1041 0.0467 0.3432 0.030 Uiso calc R 1 1
H H11B 1.1471 0.1290 0.4688 0.030 Uiso calc R 1 1
C C12 1.36674(19) 0.09588(16) 0.25949(17) 0.0274(3) Uani d . 1 1
H H12A 1.4366 0.0877 0.3263 0.033 Uiso calc R 1 1
H H12B 1.3943 -0.0016 0.2047 0.033 Uiso calc R 1 1

loop_
_atom_site_aniso_label
_atom_site_aniso_U_11
_atom_site_aniso_U_22
_atom_site_aniso_U_33
_atom_site_aniso_U_12
_atom_site_aniso_U_13
_atom_site_aniso_U_23
O1 0.0164(5) 0.0337(6) 0.0531(7) -0.0076(4) 0.0034(5) -0.0147(5)
O2 0.0232(5) 0.0290(5) 0.0455(7) -0.0053(4) -0.0009(5) -0.0109(5)
O3 0.0190(5) 0.0351(6) 0.0470(7) -0.0081(4) 0.0059(5) -0.0094(5)
O4 0.0240(5) 0.0287(6) 0.0456(7) -0.0033(4) 0.0006(5) -0.0012(5)
C1 0.0176(6) 0.0246(7) 0.0252(7) -0.0034(5) -0.0058(5) -0.0002(5)
C2 0.0195(7) 0.0242(6) 0.0289(7) -0.0022(5) -0.0056(5) -0.0027(5)
C3 0.0177(6) 0.0254(6) 0.0218(6) -0.0017(5) -0.0065(5) -0.0001(5)
C4 0.0178(6) 0.0272(7) 0.0235(6) -0.0019(5) -0.0067(5) 0.0001(5)
C5 0.0191(7) 0.0291(7) 0.0256(7) -0.0029(5) -0.0047(5) -0.0024(5)
C6 0.0179(6) 0.0302(7) 0.0243(7) -0.0040(5) -0.0052(5) 0.0016(5)
N1 0.0163(5) 0.0238(6) 0.0222(6) -0.0039(4) -0.0041(4) -0.0029(4)
N2 0.0168(5) 0.0262(6) 0.0222(6) -0.0035(4) -0.0030(4) -0.0017(4)
C7 0.0216(7) 0.0325(7) 0.0252(7) -0.0033(5) -0.0101(5) -0.0015(5)
C8 0.0245(7) 0.0358(8) 0.0206(6) -0.0039(6) -0.0054(5) -0.0026(5)
C9 0.0201(6) 0.0252(7) 0.0273(7) -0.0042(5) -0.0043(5) -0.0066(5)
C10 0.0197(6) 0.0287(7) 0.0320(7) -0.0079(5) -0.0055(6) -0.0052(6)
C11 0.0218(7) 0.0260(7) 0.0246(7) -0.0059(5) -0.0049(5) 0.0024(5)
C12 0.0229(7) 0.0245(7) 0.0295(7) -0.0007(5) -0.0057(6) 0.0024(5)

loop_
_atom_type_symbol
_atom_type_description
_atom_type_scat_dispersion_real
_atom_type_scat_dispersion_imag
_atom_type_scat_source
C C 0.0033 0.0016 'International Tables Vol C Tables 4.2.6.8 and 6.1.1.4'
H H 0.0000 0.0000 'International Tables Vol C Tables 4.2.6.8 and 6.1.1.4'
N N 0.0061 0.0033 'International Tables Vol C Tables 4.2.6.8 and 6.1.1.4'
O O 0.0106 0.0060 'International Tables Vol C Tables 4.2.6.8 and 6.1.1.4'

loop_
_geom_angle_atom_site_label_1
_geom_angle_atom_site_label_2
_geom_angle_atom_site_label_3
_geom_angle
C1 O1 H1 109.5
C6 O3 H3 109.5
O2 C1 O1 125.03(13)
O2 C1 C2 122.44(12)
O1 C1 C2 112.53(12)
C3 C2 C1 123.21(12)
C3 C2 H2 118.4
C1 C2 H2 118.4
C2 C3 C4 122.93(13)
C2 C3 H3A 118.5
C4 C3 H3A 118.5
C5 C4 C3 123.67(13)
C5 C4 H4 118.2
C3 C4 H4 118.2
C4 C5 C6 122.70(13)
C4 C5 H5 118.7
C6 C5 H5 118.7
O4 C6 O3 125.06(13)
O4 C6 C5 121.79(12)
O3 C6 C5 113.15(12)
C7 N1 C11 109.23(10)
C7 N1 C9 109.70(11)
C11 N1 C9 108.99(10)
C8 N2 C12 109.88(11)
C8 N2 C10 109.04(11)
C12 N2 C10 108.85(11)
N1 C7 C8 109.49(11)
N1 C7 H7A 109.8
C8 C7 H7A 109.8
N1 C7 H7B 109.8
C8 C7 H7B 109.8
H7A C7 H7B 108.2
N2 C8 C7 109.89(11)
N2 C8 H8A 109.7
C7 C8 H8A 109.7
N2 C8 H8B 109.7
C7 C8 H8B 109.7
H8A C8 H8B 108.2
N1 C9 C10 109.92(10)
N1 C9 H9A 109.7
C10 C9 H9A 109.7
N1 C9 H9B 109.7
C10 C9 H9B 109.7
H9A C9 H9B 108.2
N2 C10 C9 109.32(10)
N2 C10 H10A 109.8
C9 C10 H10A 109.8
N2 C10 H10B 109.8
C9 C10 H10B 109.8
H10A C10 H10B 108.3
N1 C11 C12 109.41(10)
N1 C11 H11A 109.8
C12 C11 H11A 109.8
N1 C11 H11B 109.8
C12 C11 H11B 109.8
H11A C11 H11B 108.2
N2 C12 C11 109.83(11)
N2 C12 H12A 109.7
C11 C12 H12A 109.7
N2 C12 H12B 109.7
C11 C12 H12B 109.7
H12A C12 H12B 108.2

loop_
_geom_bond_atom_site_label_1
_geom_bond_atom_site_label_2
_geom_bond_distance
O1 C1 1.2925(16)
O1 H1 0.8400
O2 C1 1.2177(17)
O3 C6 1.2944(17)
O3 H3 0.8400
O4 C6 1.2217(18)
C1 C2 1.4924(18)
C2 C3 1.3284(19)
C2 H2 0.9500
C3 C4 1.4477(18)
C3 H3A 0.9500
C4 C5 1.3301(19)
C4 H4 0.9500
C5 C6 1.4931(18)
C5 H5 0.9500
N1 C7 1.4800(17)
N1 C11 1.4825(17)
N1 C9 1.4835(16)
N2 C8 1.4812(18)
N2 C12 1.4815(18)
N2 C10 1.4836(17)
C7 C8 1.5324(18)
C7 H7A 0.9900
C7 H7B 0.9900
C8 H8A 0.9900
C8 H8B 0.9900
C9 C10 1.5335(18)
C9 H9A 0.9900
C9 H9B 0.9900
C10 H10A 0.9900
C10 H10B 0.9900
C11 C12 1.5342(18)
C11 H11A 0.9900
C11 H11B 0.9900
C12 H12A 0.9900
C12 H12B 0.9900

loop_
_geom_hbond_atom_site_label_D
_geom_hbond_atom_site_label_H
_geom_hbond_atom_site_label_A
_geom_hbond_site_symmetry_A
_geom_hbond_distance_DH
_geom_hbond_distance_HA
_geom_hbond_distance_DA
_geom_hbond_angle_DHA
_geom_hbond_publ_flag
O1 H1 N1 . 0.84 1.70 2.5299(14) 169.6 y
O3 H3 N2 1_356 0.84 1.71 2.5447(15) 170.4 y
C3 H3A O2 2_656 0.95 2.53 3.4182(17) 155.2 y
C8 H8A O3 2_656 0.99 2.60 3.4255(18) 141.0 y
C9 H9A O1 2_766 0.99 2.56 3.0789(17) 112.5 y

loop_
_geom_torsion_atom_site_label_1
_geom_torsion_atom_site_label_2
_geom_torsion_atom_site_label_3
_geom_torsion_atom_site_label_4
_geom_torsion
O2 C1 C2 C3 7.1(2)
O1 C1 C2 C3 -172.87(14)
C1 C2 C3 C4 178.33(12)
C2 C3 C4 C5 -176.16(14)
C3 C4 C5 C6 -179.99(12)
C4 C5 C6 O4 0.4(2)
C4 C5 C6 O3 -179.44(13)
C11 N1 C7 C8 -59.61(14)
C9 N1 C7 C8 59.80(14)
C12 N2 C8 C7 59.59(14)
C10 N2 C8 C7 -59.64(14)
N1 C7 C8 N2 -0.71(16)
C7 N1 C9 C10 -58.31(14)
C11 N1 C9 C10 61.24(14)
C8 N2 C10 C9 61.06(14)
C12 N2 C10 C9 -58.81(14)
N1 C9 C10 N2 -2.11(16)
C7 N1 C11 C12 61.50(14)
C9 N1 C11 C12 -58.35(14)
C8 N2 C12 C11 -57.63(14)
C10 N2 C12 C11 61.71(14)
N1 C11 C12 N2 -2.54(15)

loop_
_cod_related_entry_id
_cod_related_entry_database
_cod_related_entry_code
1 ChemSpider 30658011
